data_4300737
_journal_name_full 'Inorganic Chemistry'
_journal_paper_doi 10.1021/ic052032z
_journal_year 2006
_chemical_formula_moiety 'C19 H24 B1 Cu1 N6 O1 S3'
_chemical_formula_sum 'C19 H24 B Cu N6 O S3'
_chemical_formula_weight 522.97
_space_group_IT_number 2
_space_group_name_Hall '-P 1'
_space_group_name_H-M_alt 'P -1'
_symmetry_cell_setting triclinic
_symmetry_Int_Tables_number 2
_symmetry_space_group_name_Hall '-P 1'
_symmetry_space_group_name_H-M 'P -1'
_cell_angle_alpha 61.706(2)
_cell_angle_beta 79.537(2)
_cell_angle_gamma 85.277(2)
_cell_formula_units_Z 2
_cell_length_a 10.1299(3)
_cell_length_b 11.2001(5)
_cell_length_c 11.4848(5)
_cell_measurement_temperature 123(2)
_cell_volume 1128.26(8)
_diffrn_ambient_temperature 123(2)
_exptl_crystal_density_diffrn 1.539
_cod_original_formula_sum 'C19 H24 B1 Cu1 N6 O1 S3'
_cod_database_code 4300737

loop_
_symmetry_equiv_pos_as_xyz
'x, y, z'
'-x, -y, -z'

loop_
_atom_site_label
_atom_site_type_symbol
_atom_site_fract_x
_atom_site_fract_y
_atom_site_fract_z
_atom_site_U_iso_or_equiv
_atom_site_adp_type
_atom_site_occupancy
_atom_site_symmetry_multiplicity
_atom_site_calc_flag
_atom_site_refinement_flags
_atom_site_disorder_assembly
_atom_site_disorder_group
O1S O 0.2010(4) 0.7105(3) 0.9655(3) 0.0748(11) Uani 1 1 d . . .
C1S C 0.2992(5) 0.6098(6) 1.0199(5) 0.0685(14) Uani 1 1 d . . .
H1S1 H 0.3806 0.6294 0.9528 0.103 Uiso 1 1 calc R . .
H1S2 H 0.264 0.5205 1.0448 0.103 Uiso 1 1 calc R . .
H1S3 H 0.3208 0.6103 1.0995 0.103 Uiso 1 1 calc R . .
H1S H 0.217 0.7295 0.8707 0.19(4) Uiso 1 1 d . . .
Cu1 Cu 0.03857(4) 0.91984(4) 0.61347(4) 0.02485(12) Uani 1 1 d . . .
S1 S 0.23110(7) 0.79449(8) 0.65593(7) 0.01849(16) Uani 1 1 d . . .
S2 S -0.06895(7) 0.84294(8) 0.47980(7) 0.01864(17) Uani 1 1 d . . .
S3 S -0.13313(7) 0.86809(8) 0.79556(8) 0.02187(17) Uani 1 1 d . . .
N1 N 0.2061(2) 0.6763(2) 0.4962(2) 0.0153(5) Uani 1 1 d . . .
N3 N 0.1213(2) 0.8185(2) 0.2808(2) 0.0151(5) Uani 1 1 d . . .
N2 N 0.1183(2) 0.5596(2) 0.7074(2) 0.0188(5) Uani 1 1 d . . .
C1 C 0.1853(3) 0.6757(3) 0.6164(3) 0.0161(6) Uani 1 1 d . . .
N4 N -0.0840(2) 0.8640(2) 0.2378(2) 0.0188(5) Uani 1 1 d . . .
C6 C 0.1185(3) 0.8250(3) 0.1574(3) 0.0182(6) Uani 1 1 d . . .
H6 H 0.1932 0.8124 0.1011 0.022 Uiso 1 1 calc R . .
C5 C -0.0056(3) 0.8419(3) 0.3301(3) 0.0171(6) Uani 1 1 d . . .
N5 N -0.3067(2) 1.0807(2) 0.6624(2) 0.0166(5) Uani 1 1 d . . .
C9 C -0.2682(3) 0.9481(3) 0.7171(3) 0.0193(6) Uani 1 1 d . . .
C13 C 0.3729(3) 0.7328(3) 0.2727(3) 0.0197(6) Uani 1 1 d . . .
C2 C 0.1489(3) 0.5578(3) 0.5150(3) 0.0190(6) Uani 1 1 d . . .
H2 H 0.1483 0.5317 0.4475 0.023 Uiso 1 1 calc R . .
C14 C 0.4362(3) 0.8211(3) 0.1422(3) 0.0268(7) Uani 1 1 d . . .
H14 H 0.4009 0.9096 0.0968 0.032 Uiso 1 1 calc R . .
N6 N -0.3661(2) 0.8777(3) 0.7078(3) 0.0231(6) Uani 1 1 d . . .
C18 C 0.4314(3) 0.6048(3) 0.3347(3) 0.0257(7) Uani 1 1 d . . .
H18 H 0.3931 0.5418 0.4232 0.031 Uiso 1 1 calc R . .
B1 B 0.2508(3) 0.7890(3) 0.3472(3) 0.0164(7) Uani 1 1 d . . .
C4 C 0.0636(3) 0.5263(3) 0.8458(3) 0.0255(7) Uani 1 1 d . . .
H4A H 0.1368 0.5203 0.8935 0.038 Uiso 1 1 calc R . .
H4B H 0.0163 0.439 0.8897 0.038 Uiso 1 1 calc R . .
H4C H 0.0007 0.5971 0.8472 0.038 Uiso 1 1 calc R . .
C10 C -0.4306(3) 1.0884(3) 0.6229(3) 0.0234(7) Uani 1 1 d . . .
H10 H -0.4813 1.1688 0.5829 0.028 Uiso 1 1 calc R . .
C11 C -0.4665(3) 0.9646(3) 0.6504(3) 0.0268(7) Uani 1 1 d . . .
H11 H -0.5463 0.941 0.6334 0.032 Uiso 1 1 calc R . .
C8 C -0.2273(3) 0.8962(4) 0.2488(4) 0.0312(8) Uani 1 1 d . . .
H8A H -0.2706 0.8454 0.3423 0.047 Uiso 1 1 calc R . .
H8B H -0.2685 0.871 0.1925 0.047 Uiso 1 1 calc R . .
H8C H -0.2386 0.9936 0.2188 0.047 Uiso 1 1 calc R . .
C7 C -0.0082(3) 0.8522(3) 0.1312(3) 0.0210(6) Uani 1 1 d . . .
H7 H -0.0392 0.8615 0.0541 0.025 Uiso 1 1 calc R . .
C15 C 0.5485(3) 0.7834(4) 0.0776(3) 0.0320(8) Uani 1 1 d . . .
H15 H 0.5878 0.8453 -0.0109 0.038 Uiso 1 1 calc R . .
C3 C 0.0949(3) 0.4872(3) 0.6445(3) 0.0225(7) Uani 1 1 d . . .
H3 H 0.0491 0.4028 0.6851 0.027 Uiso 1 1 calc R . .
C12 C -0.3653(4) 0.7320(3) 0.7534(4) 0.0360(9) Uani 1 1 d . . .
H12A H -0.2863 0.7085 0.705 0.054 Uiso 1 1 calc R . .
H12B H -0.4469 0.7062 0.736 0.054 Uiso 1 1 calc R . .
H12C H -0.3623 0.6834 0.8497 0.054 Uiso 1 1 calc R . .
C17 C 0.5445(3) 0.5670(4) 0.2699(4) 0.0343(8) Uani 1 1 d . . .
H17 H 0.5816 0.4792 0.3144 0.041 Uiso 1 1 calc R . .
C16 C 0.6027(3) 0.6565(4) 0.1417(4) 0.0364(9) Uani 1 1 d . . .
H16 H 0.6796 0.6306 0.098 0.044 Uiso 1 1 calc R . .

loop_
_atom_site_aniso_label
_atom_site_aniso_U_11
_atom_site_aniso_U_22
_atom_site_aniso_U_33
_atom_site_aniso_U_23
_atom_site_aniso_U_13
_atom_site_aniso_U_12
O1S 0.136(3) 0.056(2) 0.0407(19) -0.0298(17) -0.0181(19) 0.018(2)
C1S 0.072(3) 0.088(4) 0.071(3) -0.056(3) -0.027(3) 0.017(3)
Cu1 0.0204(2) 0.0216(2) 0.0325(2) -0.01471(19) 0.00153(16) 0.00101(15)
S1 0.0161(3) 0.0201(4) 0.0210(4) -0.0112(3) -0.0010(3) -0.0026(3)
S2 0.0132(3) 0.0193(4) 0.0232(4) -0.0111(3) 0.0013(3) -0.0015(3)
S3 0.0210(4) 0.0168(4) 0.0239(4) -0.0082(3) 0.0016(3) 0.0003(3)
N1 0.0142(11) 0.0131(12) 0.0176(12) -0.0063(10) -0.0034(9) 0.0010(9)
N3 0.0163(11) 0.0132(12) 0.0161(12) -0.0074(10) -0.0022(9) 0.0008(9)
N2 0.0174(12) 0.0160(13) 0.0185(13) -0.0053(11) -0.0007(10) -0.0001(10)
C1 0.0129(13) 0.0151(15) 0.0190(15) -0.0076(12) -0.0009(11) 0.0005(11)
N4 0.0175(12) 0.0140(13) 0.0259(14) -0.0085(11) -0.0078(10) 0.0000(9)
C6 0.0240(15) 0.0137(15) 0.0161(15) -0.0064(12) -0.0026(11) -0.0016(11)
C5 0.0174(14) 0.0112(14) 0.0223(15) -0.0077(12) -0.0025(11) -0.0009(11)
N5 0.0116(11) 0.0194(13) 0.0179(13) -0.0085(11) 0.0006(9) -0.0028(9)
C9 0.0185(14) 0.0219(16) 0.0178(15) -0.0114(13) 0.0058(11) -0.0073(12)
C13 0.0151(14) 0.0256(17) 0.0220(16) -0.0143(14) -0.0035(11) 0.0035(12)
C2 0.0215(15) 0.0168(15) 0.0224(16) -0.0113(13) -0.0071(12) 0.0018(12)
C14 0.0233(16) 0.0292(18) 0.0289(18) -0.0161(15) 0.0008(13) -0.0006(13)
N6 0.0240(13) 0.0231(14) 0.0239(14) -0.0142(12) 0.0059(11) -0.0100(11)
C18 0.0220(15) 0.0319(19) 0.0245(17) -0.0146(15) -0.0062(13) 0.0079(13)
B1 0.0135(15) 0.0196(17) 0.0188(17) -0.0113(14) -0.0021(12) 0.0007(12)
C4 0.0271(16) 0.0225(17) 0.0195(16) -0.0060(14) 0.0038(13) -0.0027(13)
C10 0.0160(14) 0.0317(19) 0.0199(16) -0.0095(14) -0.0030(12) -0.0033(13)
C11 0.0204(15) 0.039(2) 0.0217(17) -0.0144(15) 0.0019(13) -0.0119(14)
C8 0.0153(15) 0.039(2) 0.042(2) -0.0187(17) -0.0131(14) 0.0049(13)
C7 0.0276(15) 0.0141(15) 0.0185(15) -0.0034(13) -0.0088(12) -0.0016(12)
C15 0.0275(17) 0.042(2) 0.0274(18) -0.0205(17) 0.0066(14) -0.0039(15)
C3 0.0232(15) 0.0144(15) 0.0276(17) -0.0073(14) -0.0057(13) -0.0004(12)
C12 0.041(2) 0.0267(19) 0.042(2) -0.0214(17) 0.0115(16) -0.0161(15)
C17 0.0271(17) 0.041(2) 0.042(2) -0.0260(19) -0.0119(15) 0.0172(15)
C16 0.0237(17) 0.056(3) 0.039(2) -0.033(2) -0.0021(15) 0.0112(16)

loop_
_geom_bond_atom_site_label_1
_geom_bond_atom_site_label_2
_geom_bond_distance
_geom_bond_site_symmetry_2
_geom_bond_publ_flag
O1S C1S 1.423(6) . ?
Cu1 S1 2.2931(8) . ?
Cu1 S3 2.3303(8) . ?
Cu1 S2 2.3702(8) 2_576 ?
Cu1 S2 2.5100(9) . ?
Cu1 Cu1 2.5884(8) 2_576 ?
S1 C1 1.715(3) . ?
S2 C5 1.728(3) . ?
S2 Cu1 2.3702(8) 2_576 ?
S3 C9 1.723(3) . ?
N1 C1 1.355(4) . ?
N1 C2 1.398(4) . ?
N1 B1 1.578(4) . ?
N3 C5 1.365(3) . ?
N3 C6 1.389(4) . ?
N3 B1 1.570(4) . ?
N2 C1 1.358(4) . ?
N2 C3 1.373(4) . ?
N2 C4 1.458(4) . ?
N4 C5 1.357(4) . ?
N4 C7 1.379(4) . ?
N4 C8 1.464(4) . ?
C6 C7 1.348(4) . ?
N5 C9 1.364(4) . ?
N5 C10 1.393(3) . ?
N5 B1 1.557(4) 2_576 ?
C9 N6 1.364(4) . ?
C13 C18 1.399(4) . ?
C13 C14 1.409(4) . ?
C13 B1 1.630(4) . ?
C2 C3 1.340(4) . ?
C14 C15 1.391(4) . ?
N6 C11 1.374(4) . ?
N6 C12 1.458(4) . ?
C18 C17 1.398(4) . ?
B1 N5 1.557(4) 2_576 ?
C10 C11 1.335(5) . ?
C15 C16 1.374(5) . ?
C17 C16 1.379(5) . ?
